data_4034137
loop_
_publ_author_name
'Kumar, Sushil'
'Pola, Someshwar'
'Huang, Chih-Wei'
'Islam, Md Minarul'
'Venkateswarlu, Samala'
'Tao, Yu-Tai'

_publ_section_title
;
 Polysubstituted Hexa-cata-hexabenzocoronenes: Syntheses,
 Characterization, and Their Potential as Semiconducting Materials in
 Transistor Applications.
;
_journal_issue 13
_journal_name_full 'The Journal of organic chemistry'
_journal_page_first 8562
_journal_page_last 8570
_journal_paper_doi 10.1021/acs.joc.9b00802
_journal_volume 84
_journal_year 2019
_chemical_formula_moiety 'C52 H32'
_chemical_formula_sum 'C52 H32'
_chemical_formula_weight 656.78
_space_group_IT_number 14
_space_group_name_Hall '-P 2yn'
_space_group_name_H-M_alt 'P 1 21/n 1'
_symmetry_cell_setting monoclinic
_symmetry_space_group_name_H-M 'P 1 21/n 1'
_atom_sites_solution_hydrogens geom
_atom_sites_solution_primary direct
_atom_sites_solution_secondary difmap
_audit_creation_method SHELXL-97
_cell_angle_alpha 90.00
_cell_angle_beta 90.376(7)
_cell_angle_gamma 90.00
_cell_formula_units_Z 4
_cell_length_a 15.323(4)
_cell_length_b 12.952(4)
_cell_length_c 16.534(4)
_cell_measurement_reflns_used 1699
_cell_measurement_temperature 200(2)
_cell_measurement_theta_max 19.82
_cell_measurement_theta_min 2.39
_cell_volume 3281.3(15)
_computing_molecular_graphics 'Ortep-3 for Windows (Farrugia, 1997)'
_computing_publication_material 'WinGX publication routines (Farrugia, 2005)'
_computing_structure_refinement 'SHELXL-2014/7 (Sheldrick, 2014)'
_computing_structure_solution 'SHELXL-2014/7 (Sheldrick, 2014)'
_diffrn_ambient_temperature 200(2)
_diffrn_measured_fraction_theta_full 0.951
_diffrn_measured_fraction_theta_max 0.951
_diffrn_measurement_device_type 'Bruker APEX2'
_diffrn_radiation_monochromator graphite
_diffrn_radiation_source 'fine-focus sealed tube'
_diffrn_radiation_type MoK\a
_diffrn_radiation_wavelength 0.71073
_diffrn_reflns_av_R_equivalents 0.0989
_diffrn_reflns_av_sigmaI/netI 0.1535
_diffrn_reflns_limit_h_max 18
_diffrn_reflns_limit_h_min -14
_diffrn_reflns_limit_k_max 15
_diffrn_reflns_limit_k_min -14
_diffrn_reflns_limit_l_max 19
_diffrn_reflns_limit_l_min -19
_diffrn_reflns_number 20912
_diffrn_reflns_theta_full 25.06
_diffrn_reflns_theta_max 25.06
_diffrn_reflns_theta_min 1.81
_exptl_absorpt_coefficient_mu 0.075
_exptl_absorpt_correction_T_max 0.9985
_exptl_absorpt_correction_T_min 0.9464
_exptl_absorpt_correction_type multi-scan
_exptl_crystal_colour yellow
_exptl_crystal_density_diffrn 1.329
_exptl_crystal_density_method 'not measured'
_exptl_crystal_description prism
_exptl_crystal_F_000 1376
_exptl_crystal_size_max 0.74
_exptl_crystal_size_mid 0.08
_exptl_crystal_size_min 0.02
_refine_diff_density_max 0.261
_refine_diff_density_min -0.230
_refine_diff_density_rms 0.048
_refine_ls_extinction_method none
_refine_ls_goodness_of_fit_ref 0.929
_refine_ls_hydrogen_treatment fixed
_refine_ls_matrix_type full
_refine_ls_number_parameters 469
_refine_ls_number_reflns 5534
_refine_ls_number_restraints 0
_refine_ls_restrained_S_all 0.929
_refine_ls_R_factor_all 0.1985
_refine_ls_R_factor_gt 0.0664
_refine_ls_shift/su_max 0.000
_refine_ls_shift/su_mean 0.000
_refine_ls_structure_factor_coef Fsqd
_refine_ls_weighting_details 'calc w=1/[\s^2^(Fo^2^)+(0.0878P)^2^+0.0000P] where P=(Fo^2^+2Fc^2^)/3'
_refine_ls_weighting_scheme calc
_refine_ls_wR_factor_gt 0.1413
_refine_ls_wR_factor_ref 0.1960
_reflns_number_gt 2223
_reflns_number_total 5534
_reflns_threshold_expression >2sigma(I)
_cod_data_source_file jo9b00802_si_004.cif
_cod_data_source_block a12042
_cod_original_sg_symbol_H-M 'P 21/n'
_cod_database_code 4034137

loop_
_symmetry_equiv_pos_as_xyz
'x, y, z'
'-x+1/2, y+1/2, -z+1/2'
'-x, -y, -z'
'x-1/2, -y-1/2, z-1/2'

loop_
_atom_site_label
_atom_site_type_symbol
_atom_site_fract_x
_atom_site_fract_y
_atom_site_fract_z
_atom_site_U_iso_or_equiv
_atom_site_adp_type
_atom_site_occupancy
_atom_site_symmetry_multiplicity
_atom_site_calc_flag
_atom_site_refinement_flags
C1 C 0.9064(3) 0.9513(4) 0.2398(3) 0.0823(16) Uani 1 1 d .
H1A H 0.8851 0.8898 0.2679 0.123 Uiso 1 1 calc R
H1B H 0.9321 0.9992 0.2792 0.123 Uiso 1 1 calc R
H1C H 0.9508 0.9311 0.2004 0.123 Uiso 1 1 calc R
C2 C 0.8321(3) 1.0030(4) 0.1968(3) 0.0580(14) Uani 1 1 d .
C3 C 0.7497(3) 0.9607(4) 0.1955(3) 0.0572(13) Uani 1 1 d .
H3 H 0.7392 0.8985 0.2243 0.069 Uiso 1 1 calc R
C4 C 0.6801(3) 1.0077(4) 0.1523(3) 0.0512(12) Uani 1 1 d .
C5 C 0.6961(3) 1.1005(4) 0.1088(3) 0.0545(13) Uani 1 1 d .
C6 C 0.8460(4) 1.0942(5) 0.1541(3) 0.0694(16) Uani 1 1 d .
H6 H 0.9025 1.1242 0.1548 0.083 Uiso 1 1 calc R
C7 C 0.7814(3) 1.1414(4) 0.1116(3) 0.0627(14) Uani 1 1 d .
H7 H 0.7939 1.2033 0.0831 0.075 Uiso 1 1 calc R
C8 C 0.5974(3) 0.9556(3) 0.1414(3) 0.0478(12) Uani 1 1 d .
C9 C 0.5617(3) 0.8823(3) 0.1984(3) 0.0484(12) Uani 1 1 d .
C10 C 0.5822(3) 0.8855(3) 0.2816(3) 0.0571(13) Uani 1 1 d .
H10 H 0.6270 0.9306 0.2999 0.068 Uiso 1 1 calc R
C11 C 0.5396(3) 0.8254(4) 0.3365(3) 0.0616(14) Uani 1 1 d .
H11 H 0.5545 0.8294 0.3923 0.074 Uiso 1 1 calc R
C12 C 0.4737(3) 0.7580(3) 0.3103(4) 0.0611(14) Uani 1 1 d .
H12 H 0.4438 0.7164 0.3485 0.073 Uiso 1 1 calc R
C13 C 0.4524(3) 0.7517(3) 0.2305(3) 0.0541(13) Uani 1 1 d .
H13 H 0.4075 0.7057 0.2136 0.065 Uiso 1 1 calc R
C14 C 0.4960(3) 0.8125(3) 0.1719(3) 0.0502(12) Uani 1 1 d .
C15 C 0.4677(3) 0.8162(4) 0.0882(3) 0.0478(12) Uani 1 1 d .
C16 C 0.4829(3) 0.9063(3) 0.0439(3) 0.0477(12) Uani 1 1 d .
C17 C 0.5494(3) 0.9773(3) 0.0716(3) 0.0455(12) Uani 1 1 d .
C18 C 0.5664(3) 1.0714(3) 0.0275(3) 0.0480(12) Uani 1 1 d .
C19 C 0.6311(3) 1.1404(4) 0.0545(3) 0.0497(13) Uani 1 1 d .
C20 C 0.3733(3) 0.7554(4) -0.0233(3) 0.0565(14) Uani 1 1 d .
C21 C 0.4220(3) 0.7337(4) 0.0476(3) 0.0535(13) Uani 1 1 d .
C22 C 0.4304(3) 0.6296(4) 0.0718(3) 0.0605(14) Uani 1 1 d .
H22 H 0.4648 0.6146 0.1184 0.073 Uiso 1 1 calc R
C23 C 0.3913(3) 0.5487(4) 0.0313(4) 0.0653(15) Uani 1 1 d .
C24 C 0.3449(4) 0.5718(4) -0.0383(4) 0.0718(16) Uani 1 1 d .
H24 H 0.3188 0.5170 -0.0680 0.086 Uiso 1 1 calc R
C25 C 0.3352(3) 0.6710(4) -0.0660(3) 0.0640(14) Uani 1 1 d .
H25 H 0.3028 0.6835 -0.1142 0.077 Uiso 1 1 calc R
C26 C 0.3990(3) 0.4388(4) 0.0628(3) 0.0926(18) Uani 1 1 d .
H26A H 0.4377 0.4376 0.1102 0.139 Uiso 1 1 calc R
H26B H 0.4231 0.3944 0.0204 0.139 Uiso 1 1 calc R
H26C H 0.3411 0.4135 0.0780 0.139 Uiso 1 1 calc R
C27 C -0.1382(3) 0.5395(3) -0.0770(3) 0.0711(15) Uani 1 1 d .
H27A H -0.1966 0.5649 -0.0909 0.107 Uiso 1 1 calc R
H27B H -0.0948 0.5749 -0.1103 0.107 Uiso 1 1 calc R
H27C H -0.1260 0.5533 -0.0197 0.107 Uiso 1 1 calc R
C28 C -0.1337(3) 0.4246(3) -0.0924(2) 0.0465(12) Uani 1 1 d .
C29 C -0.0578(3) 0.3690(3) -0.0784(2) 0.0461(12) Uani 1 1 d .
H29 H -0.0054 0.4048 -0.0659 0.055 Uiso 1 1 calc R
C30 C -0.0569(3) 0.2594(3) -0.0823(2) 0.0370(10) Uani 1 1 d .
C31 C 0.1358(3) -0.2063(3) 0.0981(2) 0.0372(10) Uani 1 1 d .
C32 C 0.2111(3) -0.2668(3) 0.1151(2) 0.0464(11) Uani 1 1 d .
H32 H 0.2646 -0.2330 0.1272 0.056 Uiso 1 1 calc R
C33 C 0.2085(3) -0.3725(4) 0.1145(2) 0.0478(12) Uani 1 1 d .
H33 H 0.2591 -0.4105 0.1295 0.057 Uiso 1 1 calc R
C34 C 0.0203(3) 0.2019(3) -0.0624(2) 0.0359(10) Uani 1 1 d .
C35 C 0.1075(3) 0.2399(3) -0.0744(2) 0.0376(10) Uani 1 1 d .
C36 C 0.1259(3) 0.3166(3) -0.1335(2) 0.0463(11) Uani 1 1 d .
H36 H 0.0786 0.3500 -0.1601 0.056 Uiso 1 1 calc R
C37 C 0.2094(3) 0.3438(3) -0.1532(3) 0.0518(12) Uani 1 1 d .
H37 H 0.2196 0.3953 -0.1930 0.062 Uiso 1 1 calc R
C38 C 0.0104(3) 0.1019(3) -0.0325(2) 0.0353(10) Uani 1 1 d .
C39 C 0.0711(3) -0.0483(3) 0.0444(2) 0.0359(10) Uani 1 1 d .
C40 C 0.1399(3) -0.0951(3) 0.0872(2) 0.0357(10) Uani 1 1 d .
C41 C 0.2111(3) -0.0301(3) 0.1138(2) 0.0383(11) Uani 1 1 d .
C42 C 0.2231(3) 0.0688(3) 0.0783(2) 0.0378(11) Uani 1 1 d .
C43 C 0.1616(3) 0.1052(3) 0.0184(2) 0.0357(10) Uani 1 1 d .
C44 C 0.0818(2) 0.0532(3) 0.0100(2) 0.0330(10) Uani 1 1 d .
C45 C 0.1796(3) 0.1917(3) -0.0352(2) 0.0370(10) Uani 1 1 d .
C46 C 0.2657(3) 0.2214(3) -0.0579(2) 0.0421(11) Uani 1 1 d .
H46 H 0.3144 0.1887 -0.0330 0.051 Uiso 1 1 calc R
C47 C 0.2792(3) 0.2957(3) -0.1146(3) 0.0478(12) Uani 1 1 d .
H47 H 0.3371 0.3150 -0.1279 0.057 Uiso 1 1 calc R
C48 C 0.2916(3) 0.1332(3) 0.1083(2) 0.0451(11) Uani 1 1 d .
H48 H 0.2977 0.2007 0.0868 0.054 Uiso 1 1 calc R
C49 C 0.3493(3) 0.1011(4) 0.1675(3) 0.0458(12) Uani 1 1 d .
C50 C 0.3352(3) 0.0042(4) 0.2021(2) 0.0492(12) Uani 1 1 d .
H50 H 0.3736 -0.0191 0.2436 0.059 Uiso 1 1 calc R
C51 C 0.2684(3) -0.0578(3) 0.1782(2) 0.0468(11) Uani 1 1 d .
H51 H 0.2596 -0.1216 0.2054 0.056 Uiso 1 1 calc R
C52 C 0.4229(3) 0.1718(3) 0.1950(3) 0.0635(14) Uani 1 1 d .
H52A H 0.4578 0.1368 0.2366 0.095 Uiso 1 1 calc R
H52B H 0.3983 0.2354 0.2174 0.095 Uiso 1 1 calc R
H52C H 0.4599 0.1887 0.1488 0.095 Uiso 1 1 calc R

loop_
_atom_site_aniso_label
_atom_site_aniso_U_11
_atom_site_aniso_U_22
_atom_site_aniso_U_33
_atom_site_aniso_U_23
_atom_site_aniso_U_13
_atom_site_aniso_U_12
C1 0.071(4) 0.110(4) 0.066(4) -0.020(3) 0.006(3) -0.016(3)
C2 0.051(3) 0.081(4) 0.042(3) -0.024(3) -0.001(3) -0.006(3)
C3 0.057(3) 0.064(3) 0.050(3) -0.024(3) 0.010(3) -0.014(3)
C4 0.052(3) 0.054(3) 0.047(3) -0.018(3) 0.014(3) -0.009(3)
C5 0.051(3) 0.061(4) 0.051(3) -0.021(3) 0.015(3) -0.019(3)
C6 0.067(4) 0.085(4) 0.057(4) -0.021(3) 0.013(3) -0.032(3)
C7 0.065(4) 0.071(4) 0.052(3) -0.017(3) 0.006(3) -0.027(3)
C8 0.049(3) 0.040(3) 0.055(3) -0.016(3) 0.016(3) -0.010(2)
C9 0.038(3) 0.047(3) 0.061(4) -0.015(3) 0.009(3) 0.001(2)
C10 0.052(3) 0.052(3) 0.068(4) -0.011(3) 0.015(3) 0.002(3)
C11 0.058(3) 0.059(3) 0.068(4) 0.002(3) 0.011(3) 0.008(3)
C12 0.056(3) 0.049(3) 0.078(4) 0.014(3) 0.010(3) 0.014(3)
C13 0.040(3) 0.050(3) 0.073(4) 0.001(3) 0.010(3) 0.009(2)
C14 0.038(3) 0.043(3) 0.070(4) -0.004(3) 0.017(3) 0.004(2)
C15 0.038(3) 0.042(3) 0.063(4) -0.013(3) 0.014(2) -0.007(2)
C16 0.042(3) 0.044(3) 0.057(3) -0.015(3) 0.020(3) -0.010(3)
C17 0.047(3) 0.045(3) 0.045(3) -0.014(3) 0.016(2) -0.002(2)
C18 0.050(3) 0.049(3) 0.045(3) -0.013(3) 0.016(3) -0.006(3)
C19 0.046(3) 0.057(4) 0.047(3) -0.022(3) 0.013(2) -0.021(3)
C20 0.060(3) 0.045(3) 0.064(4) -0.019(3) 0.029(3) -0.023(3)
C21 0.046(3) 0.045(3) 0.070(4) -0.014(3) 0.022(3) -0.005(3)
C22 0.042(3) 0.051(3) 0.089(4) -0.016(3) 0.019(3) -0.009(3)
C23 0.062(4) 0.045(4) 0.089(4) -0.011(3) 0.029(3) -0.010(3)
C24 0.081(4) 0.051(4) 0.084(4) -0.026(3) 0.033(3) -0.028(3)
C25 0.068(3) 0.061(4) 0.063(3) -0.021(3) 0.022(3) -0.025(3)
C26 0.081(4) 0.059(4) 0.138(5) -0.020(4) 0.033(4) -0.013(3)
C27 0.071(4) 0.068(4) 0.075(4) -0.005(3) 0.003(3) 0.001(3)
C28 0.056(3) 0.033(3) 0.050(3) 0.003(2) 0.002(2) 0.005(3)
C29 0.050(3) 0.045(3) 0.042(3) 0.005(2) -0.003(2) 0.000(2)
C30 0.042(3) 0.038(3) 0.032(3) 0.004(2) -0.001(2) 0.001(2)
C31 0.037(3) 0.040(3) 0.035(3) 0.006(2) 0.003(2) 0.004(2)
C32 0.041(3) 0.048(3) 0.050(3) 0.006(2) 0.002(2) 0.007(3)
C33 0.041(3) 0.052(3) 0.050(3) 0.005(3) 0.003(2) 0.008(3)
C34 0.038(3) 0.039(3) 0.031(2) 0.002(2) -0.004(2) 0.002(2)
C35 0.045(3) 0.034(3) 0.035(3) 0.002(2) 0.000(2) -0.004(2)
C36 0.043(3) 0.042(3) 0.054(3) 0.010(2) 0.000(2) 0.001(2)
C37 0.058(3) 0.041(3) 0.056(3) 0.007(2) 0.004(3) -0.005(3)
C38 0.036(2) 0.039(3) 0.031(2) -0.001(2) -0.002(2) 0.001(2)
C39 0.039(3) 0.042(3) 0.028(2) -0.001(2) 0.000(2) 0.005(2)
C40 0.036(2) 0.037(3) 0.034(3) 0.002(2) 0.002(2) 0.000(2)
C41 0.041(3) 0.041(3) 0.033(3) 0.000(2) -0.002(2) 0.005(2)
C42 0.041(3) 0.040(3) 0.033(3) 0.001(2) 0.001(2) 0.004(2)
C43 0.038(3) 0.037(3) 0.032(3) -0.001(2) -0.003(2) 0.004(2)
C44 0.035(2) 0.042(3) 0.022(2) 0.001(2) 0.0016(19) 0.004(2)
C45 0.040(3) 0.035(3) 0.035(3) -0.005(2) -0.003(2) 0.001(2)
C46 0.040(3) 0.038(3) 0.048(3) -0.002(2) -0.001(2) -0.002(2)
C47 0.044(3) 0.040(3) 0.059(3) 0.003(3) 0.005(2) -0.006(2)
C48 0.045(3) 0.046(3) 0.044(3) 0.003(2) 0.003(2) -0.001(2)
C49 0.043(3) 0.051(3) 0.043(3) -0.006(2) -0.008(2) 0.002(2)
C50 0.050(3) 0.056(3) 0.042(3) -0.004(3) -0.008(2) 0.011(3)
C51 0.046(3) 0.046(3) 0.048(3) 0.001(2) -0.005(2) 0.005(2)
C52 0.054(3) 0.072(3) 0.065(3) -0.005(3) -0.009(3) -0.001(3)

loop_
_atom_type_symbol
_atom_type_description
_atom_type_scat_dispersion_real
_atom_type_scat_dispersion_imag
_atom_type_scat_source
C C 0.0033 0.0016 'International Tables Vol C Tables 4.2.6.8 and 6.1.1.4'
H H 0.0000 0.0000 'International Tables Vol C Tables 4.2.6.8 and 6.1.1.4'

loop_
_geom_angle_atom_site_label_1
_geom_angle_atom_site_label_2
_geom_angle_atom_site_label_3
_geom_angle
_geom_angle_site_symmetry_1
_geom_angle_site_symmetry_3
C2 C1 H1A 109.5 . .
C2 C1 H1B 109.5 . .
H1A C1 H1B 109.5 . .
C2 C1 H1C 109.5 . .
H1A C1 H1C 109.5 . .
H1B C1 H1C 109.5 . .
C3 C2 C6 118.2(5) . .
C3 C2 C1 121.6(5) . .
C6 C2 C1 120.1(5) . .
C2 C3 C4 121.6(5) . .
C2 C3 H3 119.2 . .
C4 C3 H3 119.2 . .
C3 C4 C5 119.1(5) . .
C3 C4 C8 121.2(5) . .
C5 C4 C8 119.1(5) . .
C7 C5 C4 117.6(5) . .
C7 C5 C19 121.7(5) . .
C4 C5 C19 120.0(4) . .
C7 C6 C2 122.2(5) . .
C7 C6 H6 118.9 . .
C2 C6 H6 118.9 . .
C6 C7 C5 121.3(5) . .
C6 C7 H7 119.3 . .
C5 C7 H7 119.3 . .
C17 C8 C9 118.1(4) . .
C17 C8 C4 117.8(4) . .
C9 C8 C4 124.1(5) . .
C10 C9 C14 118.3(4) . .
C10 C9 C8 122.2(4) . .
C14 C9 C8 119.1(4) . .
C11 C10 C9 121.8(5) . .
C11 C10 H10 119.1 . .
C9 C10 H10 119.1 . .
C10 C11 C12 119.7(5) . .
C10 C11 H11 120.1 . .
C12 C11 H11 120.1 . .
C13 C12 C11 120.4(5) . .
C13 C12 H12 119.8 . .
C11 C12 H12 119.8 . .
C12 C13 C14 121.2(5) . .
C12 C13 H13 119.4 . .
C14 C13 H13 119.4 . .
C13 C14 C9 118.6(5) . .
C13 C14 C15 122.1(4) . .
C9 C14 C15 118.8(4) . .
C16 C15 C21 117.1(5) . .
C16 C15 C14 118.6(4) . .
C21 C15 C14 124.2(5) . .
C15 C16 C18 120.9(4) . 3_675
C15 C16 C17 119.0(5) . .
C18 C16 C17 120.1(4) 3_675 .
C8 C17 C16 120.2(5) . .
C8 C17 C18 119.4(4) . .
C16 C17 C18 120.4(4) . .
C19 C18 C16 120.1(4) . 3_675
C19 C18 C17 120.4(5) . .
C16 C18 C17 119.5(4) 3_675 .
C18 C19 C5 117.1(5) . .
C18 C19 C20 116.7(5) . 3_675
C5 C19 C20 126.2(4) . 3_675
C21 C20 C25 118.1(5) . .
C21 C20 C19 120.3(4) . 3_675
C25 C20 C19 121.4(5) . 3_675
C22 C21 C20 118.2(5) . .
C22 C21 C15 122.1(5) . .
C20 C21 C15 119.4(5) . .
C23 C22 C21 123.3(5) . .
C23 C22 H22 118.4 . .
C21 C22 H22 118.4 . .
C22 C23 C24 117.4(5) . .
C22 C23 C26 120.9(6) . .
C24 C23 C26 121.7(5) . .
C25 C24 C23 122.3(5) . .
C25 C24 H24 118.8 . .
C23 C24 H24 118.8 . .
C24 C25 C20 120.7(5) . .
C24 C25 H25 119.7 . .
C20 C25 H25 119.7 . .
C23 C26 H26A 109.5 . .
C23 C26 H26B 109.5 . .
H26A C26 H26B 109.5 . .
C23 C26 H26C 109.5 . .
H26A C26 H26C 109.5 . .
H26B C26 H26C 109.5 . .
C28 C27 H27A 109.5 . .
C28 C27 H27B 109.5 . .
H27A C27 H27B 109.5 . .
C28 C27 H27C 109.5 . .
H27A C27 H27C 109.5 . .
H27B C27 H27C 109.5 . .
C33 C28 C29 119.0(4) 3 .
C33 C28 C27 119.2(4) 3 .
C29 C28 C27 121.6(4) . .
C28 C29 C30 121.4(4) . .
C28 C29 H29 119.3 . .
C30 C29 H29 119.3 . .
C31 C30 C29 119.0(4) 3 .
C31 C30 C34 119.6(4) 3 .
C29 C30 C34 121.1(4) . .
C30 C31 C32 117.5(4) 3 .
C30 C31 C40 119.8(4) 3 .
C32 C31 C40 122.4(4) . .
C33 C32 C31 121.7(4) . .
C33 C32 H32 119.1 . .
C31 C32 H32 119.1 . .
C32 C33 C28 121.1(4) . 3
C32 C33 H33 119.5 . .
C28 C33 H33 119.5 3 .
C38 C34 C30 118.2(4) . .
C38 C34 C35 118.0(4) . .
C30 C34 C35 123.8(4) . .
C36 C35 C45 117.6(4) . .
C36 C35 C34 121.4(4) . .
C45 C35 C34 120.4(4) . .
C37 C36 C35 122.2(4) . .
C37 C36 H36 118.9 . .
C35 C36 H36 118.9 . .
C36 C37 C47 119.5(4) . .
C36 C37 H37 120.3 . .
C47 C37 H37 120.3 . .
C34 C38 C39 119.7(4) . 3
C34 C38 C44 119.7(4) . .
C39 C38 C44 120.6(4) 3 .
C40 C39 C38 120.5(4) . 3
C40 C39 C44 120.4(4) . .
C38 C39 C44 119.0(4) 3 .
C39 C40 C41 117.7(4) . .
C39 C40 C31 117.2(4) . .
C41 C40 C31 125.0(4) . .
C42 C41 C51 117.1(4) . .
C42 C41 C40 119.9(4) . .
C51 C41 C40 122.8(4) . .
C41 C42 C48 118.6(4) . .
C41 C42 C43 119.5(4) . .
C48 C42 C43 121.6(4) . .
C44 C43 C42 118.5(4) . .
C44 C43 C45 118.6(4) . .
C42 C43 C45 123.0(4) . .
C43 C44 C39 120.0(4) . .
C43 C44 C38 119.8(4) . .
C39 C44 C38 120.3(4) . .
C35 C45 C46 118.6(4) . .
C35 C45 C43 117.8(4) . .
C46 C45 C43 123.1(4) . .
C47 C46 C45 121.1(4) . .
C47 C46 H46 119.4 . .
C45 C46 H46 119.4 . .
C46 C47 C37 120.9(4) . .
C46 C47 H47 119.5 . .
C37 C47 H47 119.5 . .
C49 C48 C42 122.5(4) . .
C49 C48 H48 118.7 . .
C42 C48 H48 118.7 . .
C48 C49 C50 117.5(4) . .
C48 C49 C52 120.2(4) . .
C50 C49 C52 122.3(4) . .
C51 C50 C49 122.0(4) . .
C51 C50 H50 119.0 . .
C49 C50 H50 119.0 . .
C50 C51 C41 121.9(4) . .
C50 C51 H51 119.0 . .
C41 C51 H51 119.0 . .
C49 C52 H52A 109.5 . .
C49 C52 H52B 109.5 . .
H52A C52 H52B 109.5 . .
C49 C52 H52C 109.5 . .
H52A C52 H52C 109.5 . .
H52B C52 H52C 109.5 . .

loop_
_geom_bond_atom_site_label_1
_geom_bond_atom_site_label_2
_geom_bond_distance
_geom_bond_site_symmetry_2
C1 C2 1.496(6) .
C1 H1A 0.9800 .
C1 H1B 0.9800 .
C1 H1C 0.9800 .
C2 C3 1.377(6) .
C2 C6 1.393(6) .
C3 C4 1.418(6) .
C3 H3 0.9500 .
C4 C5 1.423(6) .
C4 C8 1.446(6) .
C5 C7 1.411(6) .
C5 C19 1.433(6) .
C6 C7 1.355(6) .
C6 H6 0.9500 .
C7 H7 0.9500 .
C8 C17 1.394(5) .
C8 C9 1.448(6) .
C9 C10 1.409(6) .
C9 C14 1.419(5) .
C10 C11 1.366(6) .
C10 H10 0.9500 .
C11 C12 1.401(6) .
C11 H11 0.9500 .
C12 C13 1.360(6) .
C12 H12 0.9500 .
C13 C14 1.419(6) .
C13 H13 0.9500 .
C14 C15 1.448(6) .
C15 C16 1.398(5) .
C15 C21 1.442(6) .
C16 C18 1.428(6) 3_675
C16 C17 1.444(5) .
C17 C18 1.445(6) .
C18 C19 1.405(5) .
C18 C16 1.428(6) 3_675
C19 C20 1.446(6) 3_675
C20 C21 1.413(6) .
C20 C25 1.425(6) .
C20 C19 1.446(6) 3_675
C21 C22 1.413(6) .
C22 C23 1.378(6) .
C22 H22 0.9500 .
C23 C24 1.382(6) .
C23 C26 1.520(6) .
C24 C25 1.372(6) .
C24 H24 0.9500 .
C25 H25 0.9500 .
C26 H26A 0.9800 .
C26 H26B 0.9800 .
C26 H26C 0.9800 .
C27 C28 1.511(5) .
C27 H27A 0.9800 .
C27 H27B 0.9800 .
C27 H27C 0.9800 .
C28 C33 1.378(5) 3
C28 C29 1.386(5) .
C29 C30 1.421(5) .
C29 H29 0.9500 .
C30 C31 1.414(5) 3
C30 C34 1.433(5) .
C31 C30 1.414(5) 3
C31 C32 1.420(5) .
C31 C40 1.454(5) .
C32 C33 1.370(5) .
C32 H32 0.9500 .
C33 C28 1.378(5) 3
C33 H33 0.9500 .
C34 C38 1.395(5) .
C34 C35 1.440(5) .
C35 C36 1.422(5) .
C35 C45 1.421(5) .
C36 C37 1.369(5) .
C36 H36 0.9500 .
C37 C47 1.390(5) .
C37 H37 0.9500 .
C38 C39 1.442(5) 3
C38 C44 1.442(5) .
C39 C40 1.403(5) .
C39 C38 1.442(5) 3
C39 C44 1.442(5) .
C40 C41 1.444(5) .
C41 C42 1.421(5) .
C41 C51 1.422(5) .
C42 C48 1.427(5) .
C42 C43 1.442(5) .
C43 C44 1.402(5) .
C43 C45 1.456(5) .
C45 C46 1.426(5) .
C46 C47 1.360(5) .
C46 H46 0.9500 .
C47 H47 0.9500 .
C48 C49 1.377(5) .
C48 H48 0.9500 .
C49 C50 1.398(5) .
C49 C52 1.521(5) .
C50 C51 1.357(5) .
C50 H50 0.9500 .
C51 H51 0.9500 .
C52 H52A 0.9800 .
C52 H52B 0.9800 .
C52 H52C 0.9800 .
